data_2101777
loop_
_publ_author_name
'Marsh, R. E.'

_publ_section_title
;
 The perils of <i>Cc</i> revisited
;
_journal_issue 2
_journal_name_full 'Acta Crystallographica Section B'
_journal_page_first 317
_journal_page_last 322
_journal_paper_doi 10.1107/S010876819601381X
_journal_volume 53
_journal_year 1997
_chemical_formula_moiety 'C4 F12 O5 Sb2'
_chemical_formula_sum 'C4 F12 O5 Sb2'
_space_group_IT_number 15
_symmetry_cell_setting monoclinic
_symmetry_space_group_name_Hall '-C 2yc'
_symmetry_space_group_name_H-M 'C 1 2/c 1'
_audit_creation_method CSD-QUEST3D-V5
_cell_angle_alpha 90
_cell_angle_beta 122.75(5)
_cell_angle_gamma 90
_cell_formula_units_Z 4
_cell_length_a 12.332(6)
_cell_length_b 13.867(8)
_cell_length_c 9.443(5)
_cell_volume 1358.1(15)
_cod_data_source_file an0533.cif
_cod_data_source_block CSD_CIF_MIF_OFAFSB01
_cod_depositor_comments
;

  Added moiety chemical formula from Marsh (1997) paper. The summary
  chemical formula is calculated from moiety formula using 'AdHocParser'
  (svn://www.crystallography.net/cod-tools/trunk/Formulae/AdHocParser.yp,
  revision 1441.)

  Removing 11 atoms which were symmetric equivalents of the atoms from
  the asymmetric unit.

  Andrius Merkys
  2013-11-06
;
_cod_original_sg_symbol_H-M 'C 2/c'
_cod_database_code 2101777

loop_
_symmetry_equiv_pos_as_xyz
x,y,z
-x,y,1/2-z
1/2+x,1/2+y,z
1/2-x,1/2+y,1/2-z
-x,-y,-z
x,-y,-1/2+z
-1/2-x,-1/2-y,-z
-1/2+x,-1/2-y,-1/2+z

loop_
_atom_site_label
_atom_site_fract_x
_atom_site_fract_y
_atom_site_fract_z
_atom_site_type_symbol
Sb1 .0200 .3136 .4452 Sb
O1 .138 .418 .4435 O
O2 -.134 .405 .297 O
O3 .0 .257 .25 O
C1 .176 .435 .350 C
C2 .294 .502 .422 C
F1 .168 .244 .588 F
F2 -.090 .232 .454 F
F3 .037 .390 .618 F
F4 .268 .580 .476 F
F5 .390 .461 .553 F
F6 .320 .526 .317 F

loop_
_atom_type_symbol
C
F
O
Sb
